data_4027072
loop_
_publ_author_name
'Jean Fotie'
'Hilaire V. Kemami Wangun'
'Frank R. Fronczek'
'Nancy Massawe'
'Bijay T. Bhattarai'
'Jessica L. Rhodus'
'Thomas A. Singleton'
'D. Scott Bohle'

_publ_section_title
;
 Unexpected 5,6,7,8,9,10-Hexahydro-6,6-pentamethylenephenanthridines and
 2,3,4,5-Tetrahydro-4,4-tetramethylene-1H-cyclopenta[c]quinolines from
 Skraup-Doebner-Von Miller Quinoline Synthesis and Their Implications for
 the Mechanism of That Reaction
;
_journal_name_full 'Journal of Organic Chemistry'
_journal_page_first 2784
_journal_page_last 2790
_journal_paper_doi 10.1021/jo202681r
_journal_volume 77
_journal_year 2012
_chemical_formula_moiety 'C24 H30 Cl N'
_chemical_formula_sum 'C24 H30 Cl N'
_chemical_formula_weight 367.94
_chemical_name_systematic
; 
 ? 
;
_space_group_IT_number 2
_symmetry_cell_setting triclinic
_symmetry_space_group_name_Hall '-P 1'
_symmetry_space_group_name_H-M 'P -1'
_atom_sites_solution_hydrogens geom
_atom_sites_solution_primary direct
_atom_sites_solution_secondary difmap
_audit_creation_method SHELXL-97
_cell_angle_alpha 97.344(6)
_cell_angle_beta 98.122(8)
_cell_angle_gamma 111.627(8)
_cell_formula_units_Z 2
_cell_length_a 8.1800(10)
_cell_length_b 9.9875(13)
_cell_length_c 13.2073(15)
_cell_measurement_reflns_used 6632
_cell_measurement_temperature 95.0(5)
_cell_measurement_theta_max 33.1
_cell_measurement_theta_min 2.5
_cell_volume 973.8(2)
_computing_cell_refinement 'HKL Scalepack (Otwinowski & Minor 1997)'
_computing_data_collection 'COLLECT (Nonius, 2000)'
_computing_data_reduction 'HKL Denzo and Scalepack (Otwinowski & Minor 1997)'
_computing_molecular_graphics 'ORTEP-3 for Windows (Farrugia, 1997)'
_computing_publication_material 'SHELXL-97 (Sheldrick, 2008)'
_computing_structure_refinement 'SHELXL-97 (Sheldrick, 2008)'
_computing_structure_solution 'SIR97 (Altomare  et al., 1999)'
_diffrn_ambient_temperature 95.0(5)
_diffrn_measured_fraction_theta_full 0.997
_diffrn_measured_fraction_theta_max 0.996
_diffrn_measurement_device 'Nonius KappaCCD'
_diffrn_measurement_method ' \w and \f scans '
_diffrn_radiation_monochromator graphite
_diffrn_radiation_source 'fine-focus sealed tube'
_diffrn_radiation_type MoK\a
_diffrn_radiation_wavelength 0.71073
_diffrn_reflns_av_R_equivalents 0.0318
_diffrn_reflns_av_sigmaI/netI 0.0468
_diffrn_reflns_limit_h_max 12
_diffrn_reflns_limit_h_min -12
_diffrn_reflns_limit_k_max 15
_diffrn_reflns_limit_k_min -14
_diffrn_reflns_limit_l_max 20
_diffrn_reflns_limit_l_min -20
_diffrn_reflns_number 24648
_diffrn_reflns_theta_full 25.25
_diffrn_reflns_theta_max 33.1
_diffrn_reflns_theta_min 2.8
_exptl_absorpt_coefficient_mu 0.204
_exptl_absorpt_correction_T_max 0.957
_exptl_absorpt_correction_T_min 0.951
_exptl_absorpt_correction_type multi-scan
_exptl_absorpt_process_details 'HKL Scalepack (Otwinowski & Minor 1997)'
_exptl_crystal_colour colorless
_exptl_crystal_density_diffrn 1.255
_exptl_crystal_description fragment
_exptl_crystal_F_000 396
_exptl_crystal_size_max 0.25
_exptl_crystal_size_mid 0.23
_exptl_crystal_size_min 0.22
_refine_diff_density_max 0.541
_refine_diff_density_min -0.578
_refine_diff_density_rms 0.059
_refine_ls_extinction_method none
_refine_ls_goodness_of_fit_ref 1.041
_refine_ls_hydrogen_treatment mixed
_refine_ls_matrix_type full
_refine_ls_number_parameters 257
_refine_ls_number_reflns 7378
_refine_ls_number_restraints 0
_refine_ls_restrained_S_all 1.041
_refine_ls_R_factor_all 0.063
_refine_ls_R_factor_gt 0.044
_refine_ls_shift/su_max 0.000
_refine_ls_shift/su_mean 0.000
_refine_ls_structure_factor_coef Fsqd
_refine_ls_weighting_details 'calc w=1/[\s^2^(Fo^2^)+(0.0525P)^2^+0.2649P] where P=(Fo^2^+2Fc^2^)/3'
_refine_ls_weighting_scheme calc
_refine_ls_wR_factor_gt 0.108
_refine_ls_wR_factor_ref 0.118
_reflns_number_gt 5686
_reflns_number_total 7378
_reflns_threshold_expression I>2\s(I)
_cod_data_source_file jo202681r_si_001.cif
_cod_data_source_block JDD3-2
_cod_original_sg_symbol_H-M 'P -1 '
_cod_database_code 4027072

loop_
_symmetry_equiv_pos_as_xyz
'x, y, z'
'-x, -y, -z'

loop_
_atom_site_label
_atom_site_type_symbol
_atom_site_fract_x
_atom_site_fract_y
_atom_site_fract_z
_atom_site_U_iso_or_equiv
_atom_site_adp_type
_atom_site_occupancy
_atom_site_symmetry_multiplicity
_atom_site_calc_flag
_atom_site_refinement_flags
_atom_site_disorder_assembly
_atom_site_disorder_group
Cl1 Cl -0.09050(4) 0.21318(3) 0.44355(2) 0.02243(8) Uani 1 1 d . . .
N1 N 0.52101(12) 0.51495(9) 0.80080(7) 0.01454(16) Uani 1 1 d . . .
H1N H 0.5952(19) 0.5997(16) 0.7916(11) 0.017 Uiso 1 1 d . . .
C1 C 0.60724(14) 0.41988(11) 0.83986(8) 0.01453(18) Uani 1 1 d . . .
C2 C 0.45831(15) 0.29018(11) 0.86549(8) 0.01726(19) Uani 1 1 d . A .
C3 C 0.29629(15) 0.23162(11) 0.80071(8) 0.0180(2) Uani 1 1 d . A .
C4 C 0.25987(14) 0.30211(11) 0.71328(8) 0.01532(18) Uani 1 1 d . . .
C5 C 0.11565(14) 0.23034(11) 0.62872(8) 0.01685(19) Uani 1 1 d . . .
H5 H 0.0386 0.1307 0.6242 0.020 Uiso 1 1 calc R . .
C6 C 0.08573(13) 0.30527(11) 0.55164(8) 0.01583(18) Uani 1 1 d . . .
C7 C 0.19218(13) 0.45208(11) 0.55766(8) 0.01456(18) Uani 1 1 d . . .
H7 H 0.1665 0.5017 0.5047 0.017 Uiso 1 1 calc R . .
C8 C 0.33706(13) 0.52730(10) 0.64143(8) 0.01284(17) Uani 1 1 d . . .
C9 C 0.37483(13) 0.44987(11) 0.71784(8) 0.01325(17) Uani 1 1 d . . .
C10 C 0.69170(15) 0.35911(12) 0.75668(8) 0.01725(19) Uani 1 1 d . . .
H10A H 0.7375 0.2892 0.7842 0.021 Uiso 1 1 calc R . .
H10B H 0.5972 0.3044 0.6936 0.021 Uiso 1 1 calc R . .
C11 C 0.84525(15) 0.47938(13) 0.72611(9) 0.0214(2) Uani 1 1 d . . .
H11A H 0.8974 0.4338 0.6756 0.026 Uiso 1 1 calc R . .
H11B H 0.7977 0.5438 0.6917 0.026 Uiso 1 1 calc R . .
C12 C 0.99187(16) 0.57161(15) 0.82148(10) 0.0263(2) Uani 1 1 d . . .
H12A H 1.0849 0.6530 0.8004 0.032 Uiso 1 1 calc R . .
H12B H 1.0497 0.5099 0.8511 0.032 Uiso 1 1 calc R . .
C13 C 0.91193(15) 0.63457(13) 0.90455(9) 0.0223(2) Uani 1 1 d . . .
H13A H 1.0072 0.6880 0.9675 0.027 Uiso 1 1 calc R . .
H13B H 0.8676 0.7056 0.8776 0.027 Uiso 1 1 calc R . .
C14 C 0.75710(15) 0.51394(12) 0.93442(8) 0.0186(2) Uani 1 1 d . . .
H14A H 0.7058 0.5599 0.9853 0.022 Uiso 1 1 calc R . .
H14B H 0.8047 0.4496 0.9688 0.022 Uiso 1 1 calc R . .
C15 C 0.50367(18) 0.22610(13) 0.95820(9) 0.0238(2) Uani 1 1 d . . .
H15A H 0.5865 0.1786 0.9422 0.029 Uiso 0.513(4) 1 calc PR A 1
H15B H 0.5691 0.3078 1.0186 0.029 Uiso 0.513(4) 1 calc PR A 1
H15C H 0.5177 0.2934 1.0237 0.029 Uiso 0.487(4) 1 calc PR A 2
H15D H 0.6185 0.2143 0.9576 0.029 Uiso 0.487(4) 1 calc PR A 2
C16 C 0.3508(4) 0.1187(3) 0.9889(2) 0.0226(5) Uani 0.513(4) 1 d P A 1
H16A H 0.2852 0.1693 1.0249 0.027 Uiso 0.513(4) 1 calc PR A 1
H16B H 0.3934 0.0650 1.0372 0.027 Uiso 0.513(4) 1 calc PR A 1
C17 C 0.2269(3) 0.0118(2) 0.89057(18) 0.0211(6) Uani 0.513(4) 1 d P A 1
H17A H 0.1281 -0.0670 0.9100 0.025 Uiso 0.513(4) 1 calc PR A 1
H17B H 0.2952 -0.0341 0.8528 0.025 Uiso 0.513(4) 1 calc PR A 1
C16A C 0.3440(4) 0.0678(3) 0.9525(3) 0.0240(6) Uani 0.487(4) 1 d P A 2
H16C H 0.3553 -0.0065 0.8999 0.029 Uiso 0.487(4) 1 calc PR A 2
H16D H 0.3573 0.0382 1.0209 0.029 Uiso 0.487(4) 1 calc PR A 2
C17A C 0.1599(4) 0.0707(3) 0.9245(2) 0.0268(7) Uani 0.487(4) 1 d P A 2
H17C H 0.0652 -0.0241 0.9281 0.032 Uiso 0.487(4) 1 calc PR A 2
H17D H 0.1491 0.1503 0.9724 0.032 Uiso 0.487(4) 1 calc PR A 2
C18 C 0.14443(19) 0.09730(13) 0.81566(10) 0.0300(3) Uani 1 1 d . . .
H18A H 0.0804 0.0317 0.7473 0.036 Uiso 0.513(4) 1 calc PR A 1
H18B H 0.0576 0.1271 0.8477 0.036 Uiso 0.513(4) 1 calc PR A 1
H18C H 0.0296 0.1082 0.7949 0.036 Uiso 0.487(4) 1 calc PR A 2
H18D H 0.1401 0.0101 0.7685 0.036 Uiso 0.487(4) 1 calc PR A 2
C19 C 0.45208(13) 0.68437(11) 0.64549(8) 0.01319(17) Uani 1 1 d . . .
C20 C 0.48657(16) 0.78954(11) 0.73176(8) 0.0194(2) Uani 1 1 d . . .
H20 H 0.4347 0.7607 0.7895 0.023 Uiso 1 1 calc R . .
C21 C 0.60265(16) 0.94867(12) 0.73963(9) 0.0219(2) Uani 1 1 d . . .
H21A H 0.7227 0.9712 0.7822 0.026 Uiso 1 1 calc R . .
H21B H 0.5489 1.0101 0.7757 0.026 Uiso 1 1 calc R . .
C22 C 0.62412(15) 0.98818(11) 0.63302(9) 0.0193(2) Uani 1 1 d . . .
H22A H 0.5115 0.9920 0.5974 0.023 Uiso 1 1 calc R . .
H22B H 0.7217 1.0864 0.6420 0.023 Uiso 1 1 calc R . .
C23 C 0.66820(15) 0.87458(11) 0.56648(9) 0.0186(2) Uani 1 1 d . . .
H23A H 0.6842 0.9025 0.4982 0.022 Uiso 1 1 calc R . .
H23B H 0.7823 0.8725 0.6015 0.022 Uiso 1 1 calc R . .
C24 C 0.51877(17) 0.72283(12) 0.54967(10) 0.0254(2) Uani 1 1 d . . .
H24A H 0.4170 0.7172 0.4965 0.030 Uiso 1 1 calc R . .
H24B H 0.5631 0.6489 0.5216 0.030 Uiso 1 1 calc R . .

loop_
_atom_site_aniso_label
_atom_site_aniso_U_11
_atom_site_aniso_U_22
_atom_site_aniso_U_33
_atom_site_aniso_U_23
_atom_site_aniso_U_13
_atom_site_aniso_U_12
Cl1 0.01540(12) 0.01907(12) 0.02577(14) -0.00272(9) -0.00472(9) 0.00439(9)
N1 0.0161(4) 0.0112(4) 0.0146(4) 0.0026(3) 0.0006(3) 0.0044(3)
C1 0.0196(5) 0.0146(4) 0.0111(4) 0.0034(3) 0.0025(3) 0.0086(4)
C2 0.0250(5) 0.0150(4) 0.0151(4) 0.0050(3) 0.0073(4) 0.0098(4)
C3 0.0242(5) 0.0123(4) 0.0171(5) 0.0036(3) 0.0077(4) 0.0053(4)
C4 0.0161(4) 0.0128(4) 0.0162(4) 0.0020(3) 0.0049(3) 0.0045(3)
C5 0.0139(4) 0.0132(4) 0.0209(5) 0.0009(3) 0.0036(4) 0.0031(3)
C6 0.0112(4) 0.0153(4) 0.0178(4) -0.0021(3) 0.0002(3) 0.0045(3)
C7 0.0134(4) 0.0150(4) 0.0154(4) 0.0017(3) 0.0020(3) 0.0065(3)
C8 0.0125(4) 0.0120(4) 0.0136(4) 0.0018(3) 0.0032(3) 0.0044(3)
C9 0.0129(4) 0.0128(4) 0.0134(4) 0.0012(3) 0.0032(3) 0.0046(3)
C10 0.0212(5) 0.0184(5) 0.0138(4) 0.0022(3) 0.0035(4) 0.0101(4)
C11 0.0203(5) 0.0274(6) 0.0182(5) 0.0051(4) 0.0061(4) 0.0103(4)
C12 0.0184(5) 0.0326(6) 0.0258(6) 0.0052(5) 0.0019(4) 0.0088(5)
C13 0.0193(5) 0.0229(5) 0.0201(5) 0.0011(4) -0.0039(4) 0.0069(4)
C14 0.0238(5) 0.0200(5) 0.0120(4) 0.0014(3) -0.0013(4) 0.0110(4)
C15 0.0348(6) 0.0237(5) 0.0186(5) 0.0099(4) 0.0089(5) 0.0148(5)
C16 0.0331(13) 0.0170(12) 0.0173(11) 0.0048(9) 0.0082(10) 0.0078(10)
C17 0.0246(11) 0.0137(9) 0.0233(11) 0.0066(8) 0.0084(9) 0.0035(8)
C16A 0.0377(15) 0.0170(13) 0.0208(14) 0.0103(11) 0.0100(12) 0.0110(11)
C17A 0.0362(14) 0.0168(11) 0.0296(13) 0.0083(9) 0.0173(11) 0.0078(10)
C18 0.0355(7) 0.0178(5) 0.0268(6) 0.0071(4) 0.0067(5) -0.0015(5)
C19 0.0121(4) 0.0129(4) 0.0144(4) 0.0026(3) 0.0020(3) 0.0050(3)
C20 0.0250(5) 0.0136(4) 0.0153(4) 0.0025(3) 0.0038(4) 0.0030(4)
C21 0.0268(6) 0.0144(4) 0.0199(5) 0.0001(4) 0.0085(4) 0.0027(4)
C22 0.0226(5) 0.0133(4) 0.0237(5) 0.0047(4) 0.0107(4) 0.0065(4)
C23 0.0203(5) 0.0155(4) 0.0219(5) 0.0041(4) 0.0107(4) 0.0065(4)
C24 0.0314(6) 0.0161(5) 0.0276(6) 0.0006(4) 0.0186(5) 0.0047(4)

loop_
_atom_type_symbol
_atom_type_description
_atom_type_scat_dispersion_real
_atom_type_scat_dispersion_imag
_atom_type_scat_source
C C 0.0033 0.0016 'International Tables Vol C Tables 4.2.6.8 and 6.1.1.4'
H H 0.0000 0.0000 'International Tables Vol C Tables 4.2.6.8 and 6.1.1.4'
Cl Cl 0.1484 0.1585 'International Tables Vol C Tables 4.2.6.8 and 6.1.1.4'
N N 0.0061 0.0033 'International Tables Vol C Tables 4.2.6.8 and 6.1.1.4'

loop_
_geom_angle_atom_site_label_1
_geom_angle_atom_site_label_2
_geom_angle_atom_site_label_3
_geom_angle
C9 N1 C1 117.12(8)
C9 N1 H1N 111.3(9)
C1 N1 H1N 115.1(9)
N1 C1 C2 106.37(8)
N1 C1 C14 107.37(8)
C2 C1 C14 114.03(9)
N1 C1 C10 112.11(8)
C2 C1 C10 108.36(8)
C14 C1 C10 108.66(9)
C3 C2 C15 122.73(10)
C3 C2 C1 118.64(9)
C15 C2 C1 118.47(10)
C2 C3 C4 119.83(10)
C2 C3 C18 122.49(10)
C4 C3 C18 117.64(10)
C5 C4 C9 119.35(10)
C5 C4 C3 122.82(9)
C9 C4 C3 117.81(9)
C6 C5 C4 119.60(9)
C6 C5 H5 120.2
C4 C5 H5 120.2
C5 C6 C7 121.62(9)
C5 C6 Cl1 119.47(8)
C7 C6 Cl1 118.91(8)
C6 C7 C8 120.21(9)
C6 C7 H7 119.9
C8 C7 H7 119.9
C7 C8 C9 118.70(9)
C7 C8 C19 119.42(9)
C9 C8 C19 121.82(9)
N1 C9 C8 122.18(9)
N1 C9 C4 117.47(9)
C8 C9 C4 120.34(9)
C11 C10 C1 113.06(9)
C11 C10 H10A 109.0
C1 C10 H10A 109.0
C11 C10 H10B 109.0
C1 C10 H10B 109.0
H10A C10 H10B 107.8
C12 C11 C10 111.22(9)
C12 C11 H11A 109.4
C10 C11 H11A 109.4
C12 C11 H11B 109.4
C10 C11 H11B 109.4
H11A C11 H11B 108.0
C11 C12 C13 110.48(9)
C11 C12 H12A 109.6
C13 C12 H12A 109.6
C11 C12 H12B 109.6
C13 C12 H12B 109.6
H12A C12 H12B 108.1
C14 C13 C12 111.87(10)
C14 C13 H13A 109.2
C12 C13 H13A 109.2
C14 C13 H13B 109.2
C12 C13 H13B 109.2
H13A C13 H13B 107.9
C13 C14 C1 112.68(9)
C13 C14 H14A 109.1
C1 C14 H14A 109.1
C13 C14 H14B 109.1
C1 C14 H14B 109.1
H14A C14 H14B 107.8
C16 C15 C2 115.83(14)
C2 C15 C16A 109.37(14)
C16 C15 H15A 108.3
C2 C15 H15A 108.3
C16 C15 H15B 108.3
C2 C15 H15B 108.3
H15A C15 H15B 107.4
C2 C15 H15C 109.8
C16A C15 H15C 109.8
H15A C15 H15C 126.3
C16 C15 H15D 122.8
C2 C15 H15D 109.8
C16A C15 H15D 109.8
H15C C15 H15D 108.2
C15 C16 C17 108.2(2)
C15 C16 H16A 110.1
C17 C16 H16A 110.1
C15 C16 H16B 110.1
C17 C16 H16B 110.1
H16A C16 H16B 108.4
C16 C17 C18 110.16(17)
C16 C17 H17A 109.6
C18 C17 H17A 109.6
C16 C17 H17B 109.6
C18 C17 H17B 109.6
H17A C17 H17B 108.1
C17A C16A C15 112.2(2)
C17A C16A H16C 109.2
C15 C16A H16C 109.2
C17A C16A H16D 109.2
C15 C16A H16D 109.2
H16C C16A H16D 107.9
C18 C17A C16A 105.0(2)
C18 C17A H17C 110.7
C16A C17A H17C 110.7
C18 C17A H17D 110.7
C16A C17A H17D 110.7
H17C C17A H17D 108.8
C17A C18 C3 114.21(14)
C3 C18 C17 108.86(13)
C3 C18 H18A 109.9
C17 C18 H18A 109.9
C3 C18 H18B 109.9
C17 C18 H18B 109.9
H18A C18 H18B 108.3
C17A C18 H18C 108.7
C3 C18 H18C 108.7
C17A C18 H18D 108.7
C3 C18 H18D 108.7
H18C C18 H18D 107.6
C20 C19 C24 121.42(9)
C20 C19 C8 121.27(9)
C24 C19 C8 117.21(9)
C19 C20 C21 123.11(10)
C19 C20 H20 118.4
C21 C20 H20 118.4
C20 C21 C22 112.40(9)
C20 C21 H21A 109.1
C22 C21 H21A 109.1
C20 C21 H21B 109.1
C22 C21 H21B 109.1
H21A C21 H21B 107.9
C23 C22 C21 110.31(9)
C23 C22 H22A 109.6
C21 C22 H22A 109.6
C23 C22 H22B 109.6
C21 C22 H22B 109.6
H22A C22 H22B 108.1
C24 C23 C22 110.74(9)
C24 C23 H23A 109.5
C22 C23 H23A 109.5
C24 C23 H23B 109.5
C22 C23 H23B 109.5
H23A C23 H23B 108.1
C19 C24 C23 114.18(10)
C19 C24 H24A 108.7
C23 C24 H24A 108.7
C19 C24 H24B 108.7
C23 C24 H24B 108.7
H24A C24 H24B 107.6

loop_
_geom_bond_atom_site_label_1
_geom_bond_atom_site_label_2
_geom_bond_distance
Cl1 C6 1.7514(11)
N1 C9 1.3883(13)
N1 C1 1.4770(13)
N1 H1N 0.876(15)
C1 C2 1.5304(15)
C1 C14 1.5374(15)
C1 C10 1.5510(14)
C2 C3 1.3457(16)
C2 C15 1.5145(15)
C3 C4 1.4774(15)
C3 C18 1.5134(16)
C4 C5 1.3974(15)
C4 C9 1.4157(14)
C5 C6 1.3841(15)
C5 H5 0.9500
C6 C7 1.3871(14)
C7 C8 1.3977(14)
C7 H7 0.9500
C8 C9 1.4141(14)
C8 C19 1.4917(14)
C10 C11 1.5293(16)
C10 H10A 0.9900
C10 H10B 0.9900
C11 C12 1.5284(17)
C11 H11A 0.9900
C11 H11B 0.9900
C12 C13 1.5350(17)
C12 H12A 0.9900
C12 H12B 0.9900
C13 C14 1.5328(17)
C13 H13A 0.9900
C13 H13B 0.9900
C14 H14A 0.9900
C14 H14B 0.9900
C15 C16 1.464(3)
C15 C16A 1.622(3)
C15 H15A 0.9900
C15 H15B 0.9900
C15 H15C 0.9900
C15 H15D 0.9900
C16 C17 1.526(4)
C16 H16A 0.9900
C16 H16B 0.9900
C17 C18 1.617(3)
C17 H17A 0.9900
C17 H17B 0.9900
C16A C17A 1.511(4)
C16A H16C 0.9900
C16A H16D 0.9900
C17A C18 1.491(3)
C17A H17C 0.9900
C17A H17D 0.9900
C18 H18A 0.9900
C18 H18B 0.9900
C18 H18C 0.9900
C18 H18D 0.9900
C19 C20 1.3659(14)
C19 C24 1.4871(15)
C20 C21 1.5019(15)
C20 H20 0.9500
C21 C22 1.5264(16)
C21 H21A 0.9900
C21 H21B 0.9900
C22 C23 1.5251(14)
C22 H22A 0.9900
C22 H22B 0.9900
C23 C24 1.5206(16)
C23 H23A 0.9900
C23 H23B 0.9900
C24 H24A 0.9900
C24 H24B 0.9900

loop_
_geom_torsion_atom_site_label_1
_geom_torsion_atom_site_label_2
_geom_torsion_atom_site_label_3
_geom_torsion_atom_site_label_4
_geom_torsion
C9 N1 C1 C2 -54.51(11)
C9 N1 C1 C14 -176.96(9)
C9 N1 C1 C10 63.77(12)
N1 C1 C2 C3 39.86(12)
C14 C1 C2 C3 158.00(9)
C10 C1 C2 C3 -80.86(11)
N1 C1 C2 C15 -144.64(9)
C14 C1 C2 C15 -26.50(13)
C10 C1 C2 C15 94.64(11)
C15 C2 C3 C4 178.47(9)
C1 C2 C3 C4 -6.24(15)
C15 C2 C3 C18 0.68(17)
C1 C2 C3 C18 175.97(10)
C2 C3 C4 C5 163.33(10)
C18 C3 C4 C5 -18.78(15)
C2 C3 C4 C9 -18.21(15)
C18 C3 C4 C9 159.68(10)
C9 C4 C5 C6 -0.98(15)
C3 C4 C5 C6 177.45(9)
C4 C5 C6 C7 -2.12(15)
C4 C5 C6 Cl1 177.84(8)
C5 C6 C7 C8 1.85(15)
Cl1 C6 C7 C8 -178.11(7)
C6 C7 C8 C9 1.52(14)
C6 C7 C8 C19 178.85(9)
C1 N1 C9 C8 -147.40(9)
C1 N1 C9 C4 34.20(13)
C7 C8 C9 N1 177.06(9)
C19 C8 C9 N1 -0.20(14)
C7 C8 C9 C4 -4.59(14)
C19 C8 C9 C4 178.16(9)
C5 C4 C9 N1 -177.23(9)
C3 C4 C9 N1 4.25(13)
C5 C4 C9 C8 4.34(14)
C3 C4 C9 C8 -174.18(9)
N1 C1 C10 C11 63.86(11)
C2 C1 C10 C11 -179.04(9)
C14 C1 C10 C11 -54.64(11)
C1 C10 C11 C12 56.36(12)
C10 C11 C12 C13 -54.99(13)
C11 C12 C13 C14 54.98(13)
C12 C13 C14 C1 -55.87(12)
N1 C1 C14 C13 -67.43(11)
C2 C1 C14 C13 175.00(9)
C10 C1 C14 C13 54.03(11)
C3 C2 C15 C16 -14.2(2)
C1 C2 C15 C16 170.54(16)
C3 C2 C15 C16A 9.77(19)
C1 C2 C15 C16A -165.53(15)
C2 C15 C16 C17 45.5(2)
C16A C15 C16 C17 -33.1(3)
C15 C16 C17 C18 -64.3(2)
C16 C15 C16A C17A 66.5(4)
C2 C15 C16A C17A -44.2(3)
C15 C16A C17A C18 65.8(3)
C16A C17A C18 C3 -54.0(2)
C16A C17A C18 C17 36.4(2)
C2 C3 C18 C17A 22.71(19)
C4 C3 C18 C17A -155.13(14)
C2 C3 C18 C17 -18.89(17)
C4 C3 C18 C17 163.28(12)
C16 C17 C18 C17A -55.0(2)
C16 C17 C18 C3 50.4(2)
C7 C8 C19 C20 127.61(11)
C9 C8 C19 C20 -55.15(14)
C7 C8 C19 C24 -48.98(13)
C9 C8 C19 C24 128.26(11)
C24 C19 C20 C21 -4.05(17)
C8 C19 C20 C21 179.51(10)
C19 C20 C21 C22 19.33(16)
C20 C21 C22 C23 -46.66(13)
C21 C22 C23 C24 60.29(13)
C20 C19 C24 C23 17.01(16)
C8 C19 C24 C23 -166.41(9)
C22 C23 C24 C19 -44.88(14)
